data_7236457
loop_
_publ_author_name
'Yang, Yan'
'Chen, Lian'
'Jiang, Feilong'
'Yu, Muxin'
'Wan, Xiuyan'
'Zhang, Bo'
'Hong, Maochun'

_publ_section_title
;
 A family of doped lanthanide metal--organic frameworks for wide-range
 temperature sensing and tunable white light emission
;
_journal_issue 8
_journal_name_full 'Journal of Materials Chemistry C'
_journal_page_first 1981
_journal_paper_doi 10.1039/C6TC05316E
_journal_volume 5
_journal_year 2017
_chemical_formula_sum 'C21 H9 Gd N O10'
_chemical_formula_weight 592.54
_space_group_crystal_system orthorhombic
_space_group_IT_number 62
_space_group_name_Hall '-P 2ac 2n'
_space_group_name_H-M_alt 'P n m a'
_atom_sites_solution_hydrogens geom
_audit_creation_method SHELXL-2016/4
_audit_update_record
;
2016-09-20 deposited with the CCDC.
2017-02-03 downloaded from the CCDC.
;
_cell_angle_alpha 90
_cell_angle_beta 90
_cell_angle_gamma 90
_cell_formula_units_Z 4
_cell_length_a 8.5011(3)
_cell_length_b 17.2958(5)
_cell_length_c 12.0726(3)
_cell_measurement_reflns_used 1966
_cell_measurement_temperature 100
_cell_measurement_theta_max 72.7900
_cell_measurement_theta_min 4.4540
_cell_volume 1775.07(9)
_computing_structure_refinement 'SHELXL-2016/4 (Sheldrick, 2016)'
_diffrn_ambient_temperature 100.0(2)
_diffrn_detector_area_resol_mean 10.5594
_diffrn_measured_fraction_theta_full 0.999
_diffrn_measured_fraction_theta_max 0.970
_diffrn_measurement_device_type 'SuperNova (Cu) X-ray Source'
_diffrn_measurement_method '\w scans'
_diffrn_radiation_type CuK\a
_diffrn_radiation_wavelength 1.54184
_diffrn_reflns_av_R_equivalents 0.0315
_diffrn_reflns_av_unetI/netI 0.0400
_diffrn_reflns_Laue_measured_fraction_full 0.999
_diffrn_reflns_Laue_measured_fraction_max 0.970
_diffrn_reflns_limit_h_max 10
_diffrn_reflns_limit_h_min -6
_diffrn_reflns_limit_k_max 15
_diffrn_reflns_limit_k_min -21
_diffrn_reflns_limit_l_max 11
_diffrn_reflns_limit_l_min -14
_diffrn_reflns_number 4320
_diffrn_reflns_point_group_measured_fraction_full 0.999
_diffrn_reflns_point_group_measured_fraction_max 0.970
_diffrn_reflns_theta_full 67.684
_diffrn_reflns_theta_max 73.257
_diffrn_reflns_theta_min 4.466
_diffrn_source 'sealed X-ray tube'
_exptl_absorpt_coefficient_mu 24.812
_exptl_absorpt_correction_T_max 1.00000
_exptl_absorpt_correction_T_min 0.65341
_exptl_absorpt_correction_type multi-scan
_exptl_crystal_colour colorless
_exptl_crystal_density_diffrn 2.217
_exptl_crystal_density_method 'not measured'
_exptl_crystal_description block
_exptl_crystal_F_000 1144
_exptl_crystal_size_max 0.2
_exptl_crystal_size_mid 0.2
_exptl_crystal_size_min 0.15
_refine_diff_density_max 1.855
_refine_diff_density_min -1.565
_refine_diff_density_rms 0.155
_refine_ls_extinction_method none
_refine_ls_goodness_of_fit_ref 1.157
_refine_ls_hydrogen_treatment constr
_refine_ls_matrix_type full
_refine_ls_number_parameters 157
_refine_ls_number_reflns 1792
_refine_ls_number_restraints 0
_refine_ls_restrained_S_all 1.157
_refine_ls_R_factor_all 0.0623
_refine_ls_R_factor_gt 0.0467
_refine_ls_shift/su_max 0.000
_refine_ls_shift/su_mean 0.000
_refine_ls_structure_factor_coef Fsqd
_refine_ls_weighting_details 'w=1/[\s^2^(Fo^2^)+26.4221P] where P=(Fo^2^+2Fc^2^)/3'
_refine_ls_weighting_scheme calc
_refine_ls_wR_factor_gt 0.1010
_refine_ls_wR_factor_ref 0.1064
_reflns_Friedel_coverage 0.000
_reflns_number_gt 1452
_reflns_number_total 1792
_reflns_threshold_expression 'I > 2\s(I)'
_cod_data_source_file c6tc05316e2.cif
_cod_data_source_block GdL
_cod_database_code 7236457
_shelx_shelxl_version_number 2016/4
_shelx_space_group_comment
;
The symmetry employed for this shelxl refinement is uniquely defined
by the following loop, which should always be used as a source of
symmetry information in preference to the above space-group names.
They are only intended as comments.
;

loop_
_space_group_symop_operation_xyz
'x, y, z'
'-x+1/2, -y, z+1/2'
'x+1/2, -y+1/2, -z+1/2'
'-x, y+1/2, -z'
'-x, -y, -z'
'x-1/2, y, -z-1/2'
'-x-1/2, y-1/2, z-1/2'
'x, -y-1/2, z'

loop_
_atom_site_label
_atom_site_type_symbol
_atom_site_fract_x
_atom_site_fract_y
_atom_site_fract_z
_atom_site_U_iso_or_equiv
_atom_site_adp_type
_atom_site_occupancy
_atom_site_site_symmetry_order
_atom_site_calc_flag
_atom_site_refinement_flags_posn
_atom_site_refinement_flags_adp
_atom_site_refinement_flags_occupancy
GD1 Gd 0.00404(7) 0.750000 0.81903(4) 0.01344(17) Uani 1 2 d S T P
N1 N 0.0960(10) 0.750000 0.4343(6) 0.0148(17) Uani 1 2 d S T P
O2 O -0.0757(8) 0.750000 1.0198(5) 0.0138(14) Uani 1 2 d S T P
O3 O 0.0192(7) 0.6681(3) 0.6563(4) 0.0239(12) Uani 1 1 d . . .
O4 O 0.2755(7) 0.6719(4) 0.6848(4) 0.0350(15) Uani 1 1 d . . .
C2 C 0.1804(9) 0.5961(4) 0.5333(6) 0.0181(15) Uani 1 1 d . . .
O5 O 0.4373(7) 0.3855(3) 0.5725(4) 0.0287(13) Uani 1 1 d . . .
C11 C -0.1858(13) 0.750000 0.3156(9) 0.023(2) Uani 1 2 d S T P
H11 H -0.283260 0.750000 0.277123 0.028 Uiso 1 2 calc R U P
O1 O 0.2623(12) 0.750000 0.9119(9) 0.050(3) Uani 1 2 d S T P
O6 O 0.4150(10) 0.3680(4) 0.3910(5) 0.056(2) Uani 1 1 d . . .
C5 C 0.3860(11) 0.4052(5) 0.4775(7) 0.0291(19) Uani 1 1 d . . .
C10 C -0.1139(9) 0.6811(4) 0.3440(6) 0.0211(16) Uani 1 1 d . . .
H10 H -0.159189 0.633028 0.323075 0.025 Uiso 1 1 calc R U .
C8 C 0.1099(9) 0.6096(4) 0.4299(6) 0.0191(15) Uani 1 1 d . . .
C9 C 0.0256(9) 0.6834(4) 0.4037(6) 0.0186(15) Uani 1 1 d . . .
C7 C 0.1254(10) 0.5546(4) 0.3464(6) 0.0227(17) Uani 1 1 d . . .
H7 H 0.075149 0.562583 0.277088 0.027 Uiso 1 1 calc R U .
C1 C 0.1577(10) 0.6499(4) 0.6306(6) 0.0216(16) Uani 1 1 d . . .
C3 C 0.2690(9) 0.5286(4) 0.5499(6) 0.0203(16) Uani 1 1 d . . .
H3 H 0.317705 0.519285 0.619444 0.024 Uiso 1 1 calc R U .
C4 C 0.2854(9) 0.4754(4) 0.4646(6) 0.0203(16) Uani 1 1 d . . .
C6 C 0.2128(9) 0.4889(4) 0.3635(6) 0.0217(16) Uani 1 1 d . . .
H6 H 0.223621 0.452253 0.305383 0.026 Uiso 1 1 calc R U .

loop_
_atom_site_aniso_label
_atom_site_aniso_U_11
_atom_site_aniso_U_22
_atom_site_aniso_U_33
_atom_site_aniso_U_23
_atom_site_aniso_U_13
_atom_site_aniso_U_12
GD1 0.0193(3) 0.0114(3) 0.0096(3) 0.000 -0.0029(3) 0.000
N1 0.020(4) 0.014(4) 0.011(4) 0.000 0.000(3) 0.000
O2 0.018(3) 0.011(3) 0.012(3) 0.000 0.001(3) 0.000
O3 0.036(3) 0.021(3) 0.015(2) -0.005(2) 0.009(2) 0.008(3)
O4 0.047(4) 0.040(3) 0.018(3) 0.005(3) -0.008(3) -0.022(3)
C2 0.021(3) 0.017(3) 0.016(3) 0.000(3) 0.002(3) -0.003(3)
O5 0.040(3) 0.024(3) 0.022(3) -0.001(2) -0.003(3) 0.005(3)
C11 0.023(5) 0.027(6) 0.019(5) 0.000 -0.007(5) 0.000
O1 0.040(5) 0.054(6) 0.055(6) 0.000 -0.001(5) 0.000
O6 0.098(6) 0.046(4) 0.024(3) -0.016(3) -0.022(4) 0.049(4)
C5 0.048(5) 0.019(4) 0.020(4) -0.004(3) 0.000(4) 0.006(4)
C10 0.023(4) 0.017(4) 0.023(4) 0.003(3) -0.006(3) -0.003(3)
C8 0.020(3) 0.018(4) 0.020(4) 0.002(3) 0.004(3) -0.002(3)
C9 0.023(4) 0.020(4) 0.013(3) 0.001(3) 0.001(3) -0.001(3)
C7 0.034(4) 0.018(4) 0.016(3) -0.001(3) 0.000(3) 0.002(3)
C1 0.039(5) 0.012(3) 0.014(3) 0.000(3) 0.002(3) 0.007(3)
C3 0.027(4) 0.017(3) 0.017(3) -0.004(3) -0.002(3) 0.006(3)
C4 0.028(4) 0.014(3) 0.018(3) -0.001(3) 0.000(3) 0.007(3)
C6 0.032(4) 0.015(3) 0.018(3) -0.007(3) 0.003(3) 0.003(3)

loop_
_atom_type_symbol
_atom_type_description
_atom_type_scat_dispersion_real
_atom_type_scat_dispersion_imag
_atom_type_scat_source
C C 0.0181 0.0091 'International Tables Vol C Tables 4.2.6.8 and 6.1.1.4'
H H 0.0000 0.0000 'International Tables Vol C Tables 4.2.6.8 and 6.1.1.4'
Gd Gd -8.8380 11.9157 'International Tables Vol C Tables 4.2.6.8 and 6.1.1.4'
N N 0.0311 0.0180 'International Tables Vol C Tables 4.2.6.8 and 6.1.1.4'
O O 0.0492 0.0322 'International Tables Vol C Tables 4.2.6.8 and 6.1.1.4'

loop_
_geom_angle_atom_site_label_1
_geom_angle_atom_site_label_2
_geom_angle_atom_site_label_3
_geom_angle
_geom_angle_site_symmetry_1
_geom_angle_site_symmetry_3
O6 GD1 O6 123.0(4) 7_666 2_565
O6 GD1 O4 138.8(2) 7_666 6_557
O6 GD1 O4 75.5(3) 2_565 6_557
O6 GD1 O4 75.5(3) 7_666 3_466
O6 GD1 O4 138.8(2) 2_565 3_466
O4 GD1 O4 69.6(3) 6_557 3_466
O6 GD1 O3 143.2(2) 7_666 .
O6 GD1 O3 76.9(2) 2_565 .
O4 GD1 O3 72.21(19) 6_557 .
O4 GD1 O3 111.2(2) 3_466 .
O6 GD1 O3 76.9(2) 7_666 8_575
O6 GD1 O3 143.2(2) 2_565 8_575
O4 GD1 O3 111.2(2) 6_557 8_575
O4 GD1 O3 72.21(19) 3_466 8_575
O3 GD1 O3 71.5(2) . 8_575
O6 GD1 O1 64.3(2) 7_666 .
O6 GD1 O1 64.3(2) 2_565 .
O4 GD1 O1 137.7(2) 6_557 .
O4 GD1 O1 137.7(2) 3_466 .
O3 GD1 O1 108.7(2) . .
O3 GD1 O1 108.7(2) 8_575 .
O6 GD1 O2 73.72(16) 7_666 .
O6 GD1 O2 73.72(16) 2_565 .
O4 GD1 O2 78.32(18) 6_557 .
O4 GD1 O2 78.32(18) 3_466 .
O3 GD1 O2 142.59(13) . .
O3 GD1 O2 142.59(13) 8_575 .
O1 GD1 O2 78.6(3) . .
C9 N1 C9 117.2(9) 8_575 .
C1 O3 GD1 113.3(5) . .
C1 O4 GD1 144.9(5) . 6_657
C8 C2 C3 119.6(7) . .
C8 C2 C1 122.3(7) . .
C3 C2 C1 118.0(6) . .
C10 C11 C10 119.1(10) 8_575 .
C10 C11 H11 120.4 8_575 .
C10 C11 H11 120.4 . .
C5 O6 GD1 145.4(6) . 2_564
O6 C5 O5 123.1(7) . .
O6 C5 C4 116.4(7) . .
O5 C5 C4 120.5(7) . .
C11 C10 C9 118.8(7) . .
C11 C10 H10 120.6 . .
C9 C10 H10 120.6 . .
C7 C8 C2 119.3(7) . .
C7 C8 C9 118.3(7) . .
C2 C8 C9 122.2(7) . .
N1 C9 C10 123.1(7) . .
N1 C9 C8 117.2(7) . .
C10 C9 C8 119.6(7) . .
C6 C7 C8 120.5(7) . .
C6 C7 H7 119.7 . .
C8 C7 H7 119.7 . .
O3 C1 O4 122.8(7) . .
O3 C1 C2 117.8(7) . .
O4 C1 C2 119.4(7) . .
C4 C3 C2 120.0(7) . .
C4 C3 H3 120.0 . .
C2 C3 H3 120.0 . .
C6 C4 C3 119.7(7) . .
C6 C4 C5 118.9(7) . .
C3 C4 C5 121.3(7) . .
C7 C6 C4 120.8(7) . .
C7 C6 H6 119.6 . .
C4 C6 H6 119.6 . .

loop_
_geom_bond_atom_site_label_1
_geom_bond_atom_site_label_2
_geom_bond_distance
_geom_bond_site_symmetry_2
GD1 O6 2.322(6) 7_666
GD1 O6 2.322(6) 2_565
GD1 O4 2.367(6) 6_557
GD1 O4 2.367(6) 3_466
GD1 O3 2.425(5) .
GD1 O3 2.425(5) 8_575
GD1 O1 2.465(10) .
GD1 O2 2.517(6) .
N1 C9 1.349(8) 8_575
N1 C9 1.349(8) .
O3 C1 1.259(9) .
O4 C1 1.255(10) .
O4 GD1 2.366(6) 6_657
C2 C8 1.403(10) .
C2 C3 1.405(10) .
C2 C1 1.510(10) .
O5 C5 1.273(9) .
C11 C10 1.383(9) 8_575
C11 C10 1.383(9) .
C11 H11 0.9500 .
O6 C5 1.252(9) .
O6 GD1 2.322(6) 2_564
C5 C4 1.492(10) .
C10 C9 1.389(10) .
C10 H10 0.9500 .
C8 C7 1.392(10) .
C8 C9 1.498(10) .
C7 C6 1.373(10) .
C7 H7 0.9500 .
C3 C4 1.387(9) .
C3 H3 0.9500 .
C4 C6 1.388(10) .
C6 H6 0.9500 .
